data_7113573
loop_
_publ_author_name
'White, James D.'
'Lee, Chang-Sun'
'Xu, Qing'

_publ_section_title
;
 Total synthesis of (+)-kalkitoxin
;
_journal_coden_ASTM CHCOFS
_journal_issue 16
_journal_name_full
;
 Chemical Communications (Cambridge, United Kingdom)
;
_journal_page_first 2012
_journal_page_last 2013
_journal_paper_doi 10.1039/b306124h
_journal_year 2003
_chemical_formula_sum 'C26 H33 N O4'
_chemical_formula_weight 423.53
_space_group_IT_number 5
_symmetry_cell_setting monoclinic
_symmetry_space_group_name_Hall 'C 2y'
_symmetry_space_group_name_H-M 'C 1 2 1'
_atom_sites_solution_hydrogens geom
_atom_sites_solution_primary direct
_atom_sites_solution_secondary difmap
_audit_creation_method SHELXL-97
_cell_angle_alpha 90.00
_cell_angle_beta 102.212(8)
_cell_angle_gamma 90.00
_cell_formula_units_Z 4
_cell_length_a 29.048(7)
_cell_length_b 5.7108(6)
_cell_length_c 14.709(3)
_cell_measurement_reflns_used 1943
_cell_measurement_theta_max 59.75
_cell_measurement_theta_min 3.09
_cell_volume 2384.8(8)
_computing_cell_refinement TwinSolve
_computing_data_collection CrystalClear
_computing_data_reduction TwinSolve
_computing_molecular_graphics 'ORTEP-III for windows (Farrugia, 1995)'
_computing_structure_refinement 'SHELXL-97 (Sheldrick, 1997)'
_computing_structure_solution 'SHELXS-97 (Sheldrick, 1997)'
_diffrn_ambient_temperature 93(2)
_diffrn_detector 'R-AXIS Rapid IP'
_diffrn_measured_fraction_theta_full 0.888
_diffrn_measured_fraction_theta_max 0.888
_diffrn_measurement_device_type 'R-AXIS-CS3 (RAPID)'
_diffrn_measurement_method 'profile data'
_diffrn_radiation_monochromator graphite
_diffrn_radiation_source 'fine-focus sealed tube'
_diffrn_radiation_type CuK\a
_diffrn_radiation_wavelength 1.54180
_diffrn_reflns_av_R_equivalents 0.0317
_diffrn_reflns_av_sigmaI/netI 0.0409
_diffrn_reflns_limit_h_max 30
_diffrn_reflns_limit_h_min -32
_diffrn_reflns_limit_k_max 5
_diffrn_reflns_limit_k_min -4
_diffrn_reflns_limit_l_max 12
_diffrn_reflns_limit_l_min -16
_diffrn_reflns_number 3851
_diffrn_reflns_theta_full 59.51
_diffrn_reflns_theta_max 59.51
_diffrn_reflns_theta_min 3.07
_exptl_absorpt_coefficient_mu 0.629
_exptl_absorpt_correction_T_max 1.0000
_exptl_absorpt_correction_T_min 0.9886
_exptl_absorpt_correction_type multi-scan
_exptl_absorpt_process_details
;
Shape and scale corrections using equivalent reflections.
Shape function based on spherical harmonics.
Highest even and odd order for spherical harmonics:  4  and  1
Laue group:  2/m (b)
Friedel opposites are equivalent.
;
_exptl_crystal_colour colorless
_exptl_crystal_density_diffrn 1.180
_exptl_crystal_density_method 'not measured'
_exptl_crystal_description prism
_exptl_crystal_F_000 912
_exptl_crystal_size_max 0.08
_exptl_crystal_size_mid 0.04
_exptl_crystal_size_min 0.02
_refine_diff_density_max 0.249
_refine_diff_density_min -0.318
_refine_diff_density_rms 0.060
_refine_ls_abs_structure_details 'Flack H D (1983), Acta Cryst. A39, 876-881'
_refine_ls_abs_structure_Flack 0.1(6)
_refine_ls_extinction_method none
_refine_ls_goodness_of_fit_ref 1.156
_refine_ls_hydrogen_treatment mixed
_refine_ls_matrix_type full
_refine_ls_number_parameters 280
_refine_ls_number_reflns 2613
_refine_ls_number_restraints 1
_refine_ls_restrained_S_all 1.156
_refine_ls_R_factor_all 0.0862
_refine_ls_R_factor_gt 0.0716
_refine_ls_shift/su_max 0.000
_refine_ls_shift/su_mean 0.000
_refine_ls_structure_factor_coef Fsqd
_refine_ls_weighting_details 'calc w=1/[\s^2^(Fo^2^)+(0.0088P)^2^+14.4336P] where P=(Fo^2^+2Fc^2^)/3'
_refine_ls_weighting_scheme calc
_refine_ls_wR_factor_gt 0.1349
_refine_ls_wR_factor_ref 0.1453
_reflns_number_gt 2330
_reflns_number_total 2613
_reflns_threshold_expression >2sigma(I)
_cod_duplicate_entry 7103851
_cod_data_source_file b306124h.txt
_cod_data_source_block shelxl
_cod_depositor_comments
;
The following automatic conversions were performed:

'_symmetry_cell_setting' value 'Monoclinic' changed to 'monoclinic'
according to
/usr/data/users/saulius/automatic-downloads/retrospective/RSC/lib/dictionaries/cif_core.dic
dictionary named 'cif_core.dic' version 2.4.2 from 2011-04-26.

Automatic conversion script
Id: cif_fix_values 2281 2013-09-26 08:29:07Z andrius 
;
_cod_original_sg_symbol_H-M C2
_cod_database_code 7113573

loop_
_symmetry_equiv_pos_as_xyz
'x, y, z'
'-x, y, -z'
'x+1/2, y+1/2, z'
'-x+1/2, y+1/2, -z'

loop_
_atom_site_label
_atom_site_type_symbol
_atom_site_fract_x
_atom_site_fract_y
_atom_site_fract_z
_atom_site_U_iso_or_equiv
_atom_site_adp_type
_atom_site_occupancy
_atom_site_symmetry_multiplicity
_atom_site_calc_flag
_atom_site_refinement_flags
C1 C -0.0669(2) 0.5481(14) -0.3634(4) 0.0366(19) Uani 1 1 d .
H1A H -0.0905 0.4429 -0.3979 0.044 Uiso 1 1 calc R
H1B H -0.0830 0.6750 -0.3390 0.044 Uiso 1 1 calc R
C2 C -0.0350(2) 0.4158(13) -0.2831(4) 0.0349(18) Uani 1 1 d .
H2A H -0.0186 0.2928 -0.3090 0.042 Uiso 1 1 calc R
H2B H -0.0545 0.3418 -0.2454 0.042 Uiso 1 1 calc R
C3 C 0.0023(2) 0.5749(12) -0.2191(4) 0.0262(16) Uani 1 1 d .
H3 H 0.0213 0.6535 -0.2577 0.031 Uiso 1 1 calc R
C4 C -0.0218(2) 0.7616(13) -0.1703(4) 0.0349(18) Uani 1 1 d .
H4A H -0.0413 0.8588 -0.2160 0.052 Uiso 1 1 calc R
H4B H 0.0017 0.8562 -0.1313 0.052 Uiso 1 1 calc R
H4C H -0.0409 0.6865 -0.1328 0.052 Uiso 1 1 calc R
C5 C 0.0343(2) 0.4094(12) -0.1509(4) 0.0280(17) Uani 1 1 d .
H5A H 0.0483 0.2974 -0.1867 0.034 Uiso 1 1 calc R
H5B H 0.0149 0.3223 -0.1167 0.034 Uiso 1 1 calc R
C6 C 0.07470(19) 0.5296(11) -0.0796(4) 0.0237(16) Uani 1 1 d .
H6 H 0.0608 0.6249 -0.0369 0.028 Uiso 1 1 calc R
C7 C 0.1050(2) 0.6884(13) -0.1282(4) 0.0350(18) Uani 1 1 d .
H7A H 0.1294 0.7599 -0.0823 0.052 Uiso 1 1 calc R
H7B H 0.0855 0.8079 -0.1627 0.052 Uiso 1 1 calc R
H7C H 0.1190 0.5963 -0.1698 0.052 Uiso 1 1 calc R
C8 C 0.1053(2) 0.3313(12) -0.0229(4) 0.0267(16) Uani 1 1 d .
H8 H 0.1196 0.2372 -0.0653 0.032 Uiso 1 1 calc R
C9 C 0.0782(2) 0.1671(11) 0.0315(4) 0.0291(17) Uani 1 1 d .
H9A H 0.0515 0.1010 -0.0105 0.044 Uiso 1 1 calc R
H9B H 0.0676 0.2551 0.0788 0.044 Uiso 1 1 calc R
H9C H 0.0987 0.0437 0.0599 0.044 Uiso 1 1 calc R
C10 C 0.1447(2) 0.4391(12) 0.0529(4) 0.0244(15) Uani 1 1 d .
C21 C 0.2115(2) 0.2403(13) -0.0036(4) 0.0292(16) Uani 1 1 d .
C22 C 0.26535(19) 0.2206(13) 0.1367(4) 0.0288(17) Uani 1 1 d .
H22A H 0.2954 0.2944 0.1617 0.035 Uiso 1 1 calc R
H22B H 0.2648 0.0685 0.1658 0.035 Uiso 1 1 calc R
C23 C 0.22434(19) 0.3755(12) 0.1545(4) 0.0257(17) Uani 1 1 d .
H23 H 0.2332 0.5412 0.1559 0.031 Uiso 1 1 calc R
C24 C 0.2081(2) 0.3093(13) 0.2441(4) 0.0267(17) Uani 1 1 d .
C25 C 0.2206(2) 0.4592(13) 0.3212(4) 0.0316(17) Uani 1 1 d .
H25 H 0.2364 0.5982 0.3156 0.038 Uiso 1 1 calc R
C26 C 0.2094(2) 0.4008(14) 0.4064(4) 0.0350(18) Uani 1 1 d .
H26 H 0.2178 0.5010 0.4570 0.042 Uiso 1 1 calc R
C27 C 0.1854(2) 0.1923(14) 0.4157(4) 0.0343(18) Uani 1 1 d .
H27 H 0.1780 0.1541 0.4725 0.041 Uiso 1 1 calc R
C28 C 0.1725(2) 0.0408(14) 0.3393(5) 0.0358(19) Uani 1 1 d .
H28 H 0.1564 -0.0974 0.3449 0.043 Uiso 1 1 calc R
C29 C 0.18444(19) 0.1018(12) 0.2525(4) 0.0302(17) Uani 1 1 d .
H29 H 0.1763 0.0020 0.2017 0.036 Uiso 1 1 calc R
C31 C -0.0654(2) 0.7625(14) -0.5042(4) 0.0394(19) Uani 1 1 d .
H31A H -0.0445 0.8362 -0.5391 0.047 Uiso 1 1 calc R
H31B H -0.0838 0.8845 -0.4829 0.047 Uiso 1 1 calc R
C32 C -0.0983(2) 0.5942(13) -0.5674(4) 0.0289(16) Uani 1 1 d .
C33 C -0.0797(2) 0.3952(13) -0.6038(5) 0.0356(19) Uani 1 1 d .
H33 H -0.0474 0.3691 -0.5900 0.043 Uiso 1 1 calc R
C34 C -0.1097(2) 0.2361(14) -0.6611(4) 0.0381(18) Uani 1 1 d .
H34 H -0.0974 0.1049 -0.6851 0.046 Uiso 1 1 calc R
C35 C -0.1581(2) 0.2789(14) -0.6811(4) 0.0366(19) Uani 1 1 d .
H35 H -0.1783 0.1748 -0.7187 0.044 Uiso 1 1 calc R
C36 C -0.1767(2) 0.4758(14) -0.6455(4) 0.0332(18) Uani 1 1 d .
H36 H -0.2091 0.5015 -0.6596 0.040 Uiso 1 1 calc R
C37 C -0.1469(2) 0.6354(13) -0.5886(4) 0.0350(19) Uani 1 1 d .
H37 H -0.1593 0.7670 -0.5653 0.042 Uiso 1 1 calc R
N1 N 0.18904(16) 0.3217(9) 0.0681(3) 0.0245(13) Uani 1 1 d .
O1 O -0.03758(13) 0.6412(8) -0.4244(3) 0.0357(13) Uani 1 1 d .
O2 O 0.13851(13) 0.5979(8) 0.1044(3) 0.0281(11) Uani 1 1 d .
O3 O 0.19588(13) 0.2072(9) -0.0845(3) 0.0308(11) Uani 1 1 d .
O4 O 0.25807(12) 0.1961(9) 0.0355(3) 0.0298(12) Uani 1 1 d .

loop_
_atom_site_aniso_label
_atom_site_aniso_U_11
_atom_site_aniso_U_22
_atom_site_aniso_U_33
_atom_site_aniso_U_23
_atom_site_aniso_U_13
_atom_site_aniso_U_12
C1 0.027(3) 0.051(6) 0.029(4) 0.003(4) -0.001(3) 0.004(3)
C2 0.032(4) 0.037(5) 0.032(4) 0.001(4) -0.002(3) 0.004(3)
C3 0.026(3) 0.025(5) 0.026(3) 0.005(3) 0.003(3) 0.006(3)
C4 0.029(3) 0.038(5) 0.037(4) 0.010(4) 0.004(3) -0.001(3)
C5 0.025(3) 0.032(5) 0.027(4) 0.001(3) 0.005(3) 0.000(3)
C6 0.026(3) 0.016(4) 0.028(4) 0.001(3) 0.001(3) 0.006(3)
C7 0.031(3) 0.043(5) 0.031(3) 0.000(4) 0.006(3) -0.005(3)
C8 0.023(3) 0.031(5) 0.027(3) -0.006(3) 0.006(3) -0.002(3)
C9 0.036(4) 0.019(5) 0.029(3) 0.013(3) -0.001(3) 0.004(3)
C10 0.031(3) 0.014(4) 0.027(3) -0.002(3) 0.004(3) -0.005(3)
C21 0.027(3) 0.026(5) 0.037(4) 0.001(4) 0.014(3) 0.000(3)
C22 0.026(3) 0.038(5) 0.022(3) 0.001(3) 0.005(3) 0.006(3)
C23 0.023(3) 0.028(5) 0.023(3) -0.002(3) -0.004(3) -0.005(3)
C24 0.024(3) 0.034(5) 0.020(3) 0.001(3) 0.001(3) 0.007(3)
C25 0.025(3) 0.037(5) 0.031(4) 0.003(4) 0.002(3) -0.001(3)
C26 0.042(4) 0.037(5) 0.025(4) 0.002(3) 0.005(3) -0.001(4)
C27 0.040(4) 0.041(5) 0.023(3) 0.008(4) 0.008(3) 0.011(4)
C28 0.028(3) 0.038(5) 0.041(4) 0.012(4) 0.007(3) -0.002(3)
C29 0.027(3) 0.027(5) 0.035(4) -0.002(3) 0.002(3) -0.002(3)
C31 0.045(4) 0.036(6) 0.032(4) 0.006(4) -0.004(3) 0.005(4)
C32 0.034(4) 0.027(5) 0.021(3) 0.006(3) -0.004(3) -0.003(3)
C33 0.033(4) 0.036(6) 0.037(4) 0.014(4) 0.006(3) 0.002(3)
C34 0.050(4) 0.036(5) 0.031(4) -0.001(4) 0.015(3) -0.003(4)
C35 0.044(4) 0.040(6) 0.022(3) 0.003(4) -0.002(3) -0.009(4)
C36 0.031(4) 0.043(6) 0.024(4) 0.005(3) 0.003(3) -0.002(3)
C37 0.034(4) 0.038(6) 0.030(4) 0.009(4) 0.000(3) 0.000(3)
N1 0.022(3) 0.024(4) 0.027(3) 0.002(3) 0.004(2) 0.003(2)
O1 0.028(2) 0.044(4) 0.032(2) 0.011(2) -0.0018(19) 0.000(2)
O2 0.033(2) 0.023(3) 0.026(2) -0.005(2) 0.0002(19) 0.000(2)
O3 0.034(2) 0.037(3) 0.019(2) -0.002(2) 0.0005(19) 0.004(2)
O4 0.024(2) 0.042(3) 0.022(2) -0.001(2) 0.0002(17) 0.002(2)

loop_
_atom_type_symbol
_atom_type_description
_atom_type_scat_dispersion_real
_atom_type_scat_dispersion_imag
_atom_type_scat_source
C C 0.0181 0.0091 'International Tables Vol C Tables 4.2.6.8 and 6.1.1.4'
H H 0.0000 0.0000 'International Tables Vol C Tables 4.2.6.8 and 6.1.1.4'
N N 0.0311 0.0180 'International Tables Vol C Tables 4.2.6.8 and 6.1.1.4'
O O 0.0492 0.0322 'International Tables Vol C Tables 4.2.6.8 and 6.1.1.4'

loop_
_geom_angle_atom_site_label_1
_geom_angle_atom_site_label_2
_geom_angle_atom_site_label_3
_geom_angle
O1 C1 C2 108.3(5)
C1 C2 C3 113.9(6)
C4 C3 C5 113.2(5)
C4 C3 C2 111.1(5)
C5 C3 C2 106.3(5)
C3 C5 C6 115.7(5)
C7 C6 C5 111.7(5)
C7 C6 C8 111.0(5)
C5 C6 C8 107.5(5)
C10 C8 C9 104.4(5)
C10 C8 C6 110.3(5)
C9 C8 C6 114.8(5)
O2 C10 N1 119.9(5)
O2 C10 C8 124.0(6)
N1 C10 C8 115.6(6)
O3 C21 O4 121.4(5)
O3 C21 N1 130.4(5)
O4 C21 N1 108.2(5)
O4 C22 C23 106.0(4)
N1 C23 C24 113.7(5)
N1 C23 C22 98.8(5)
C24 C23 C22 113.0(5)
C29 C24 C25 119.7(6)
C29 C24 C23 122.2(6)
C25 C24 C23 117.9(6)
C26 C25 C24 120.5(7)
C25 C26 C27 120.3(7)
C26 C27 C28 119.9(6)
C27 C28 C29 119.3(7)
C24 C29 C28 120.2(6)
O1 C31 C32 111.2(6)
C37 C32 C33 120.0(6)
C37 C32 C31 120.1(6)
C33 C32 C31 119.9(6)
C34 C33 C32 120.6(6)
C35 C34 C33 118.7(7)
C36 C35 C34 120.9(6)
C35 C36 C37 120.5(6)
C32 C37 C36 119.3(7)
C10 N1 C21 125.1(5)
C10 N1 C23 118.2(5)
C21 N1 C23 111.0(4)
C31 O1 C1 111.9(4)
C21 O4 C22 109.0(4)

loop_
_geom_bond_atom_site_label_1
_geom_bond_atom_site_label_2
_geom_bond_distance
C1 O1 1.462(7)
C1 C2 1.537(9)
C2 C3 1.565(9)
C3 C4 1.535(9)
C3 C5 1.540(8)
C5 C6 1.557(8)
C6 C7 1.540(9)
C6 C8 1.566(8)
C8 C10 1.547(8)
C8 C9 1.550(8)
C10 O2 1.219(7)
C10 N1 1.427(8)
C21 O3 1.195(7)
C21 O4 1.376(7)
C21 N1 1.430(8)
C22 O4 1.464(6)
C22 C23 1.550(8)
C23 N1 1.487(7)
C23 C24 1.538(8)
C24 C29 1.389(9)
C24 C25 1.405(9)
C25 C26 1.400(9)
C26 C27 1.401(10)
C27 C28 1.405(10)
C28 C29 1.435(9)
C31 O1 1.453(7)
C31 C32 1.525(9)
C32 C37 1.401(8)
C32 C33 1.411(9)
C33 C34 1.408(9)
C34 C35 1.398(9)
C35 C36 1.396(10)
C36 C37 1.405(9)
